data_7045174
loop_
_publ_author_name
'Tirfoin, R\'emi'
'Gilbert, Jessica'
'Kelly, Michael J.'
'Aldridge, Simon'

_publ_section_title
;
 Frustrated Lewis pairs incorporating the bifunctional Lewis acid
 1,1'-fc{B(C<sub>6</sub>F<sub>5</sub>)<sub>2</sub>}<sub>2</sub>:
 reactivity towards small molecules.
;
_journal_issue 5
_journal_name_full 'Dalton transactions (Cambridge, England : 2003)'
_journal_page_first 1588
_journal_page_last 1598
_journal_paper_doi 10.1039/c7dt04136e
_journal_volume 47
_journal_year 2018
_chemical_formula_moiety 'C42 H37 B1 F10 Fe1 N2 O2'
_chemical_formula_sum 'C42 H37 B F10 Fe N2 O2'
_chemical_formula_weight 858.41
_space_group_IT_number 2
_space_group_name_Hall '-P 1'
_space_group_name_H-M_alt 'P -1'
_symmetry_cell_setting triclinic
_symmetry_space_group_name_Hall '-P 1'
_symmetry_space_group_name_H-M 'P -1'
_atom_sites_solution_hydrogens difmap
_atom_sites_solution_primary other
_audit_creation_date 13-05-10
_audit_creation_method CRYSTALS_ver_14.40
_audit_update_record
;
2017-09-27 deposited with the CCDC.
2017-12-29 downloaded from the CCDC.
;
_cell_angle_alpha 94.9763(5)
_cell_angle_beta 95.6973(5)
_cell_angle_gamma 112.9759(6)
_cell_formula_units_Z 2
_cell_length_a 10.92210(10)
_cell_length_b 11.11910(10)
_cell_length_c 17.0196(2)
_cell_measurement_reflns_used 7902
_cell_measurement_temperature 150
_cell_measurement_theta_max 27
_cell_measurement_theta_min 5
_cell_volume 1875.71(3)
_computing_cell_refinement 'DENZO/SCALEPACK (Otwinowski & Minor, 1997)'
_computing_data_collection 'COLLECT (Nonius, 2001).'
_computing_data_reduction 'DENZO/SCALEPACK (Otwinowski & Minor, 1997)'
_computing_molecular_graphics 'CAMERON (Watkin et al., 1996)'
_computing_publication_material 'CRYSTALS (Betteridge et al., 2003)'
_computing_structure_refinement 'CRYSTALS (Betteridge et al., 2003)'
_computing_structure_solution 'Superflip (Palatinus & Chapuis, 2007)'
_diffrn_ambient_temperature 150
_diffrn_measured_fraction_theta_full 0.992
_diffrn_measured_fraction_theta_max 0.984
_diffrn_measurement_device Area
_diffrn_measurement_device_type 'Nonius KappaCCD'
_diffrn_measurement_method \w
_diffrn_radiation_monochromator graphite
_diffrn_radiation_type 'Mo K\a'
_diffrn_radiation_wavelength 0.71073
_diffrn_reflns_av_R_equivalents 0.030
_diffrn_reflns_limit_h_max 14
_diffrn_reflns_limit_h_min -14
_diffrn_reflns_limit_k_max 14
_diffrn_reflns_limit_k_min -14
_diffrn_reflns_limit_l_max 22
_diffrn_reflns_limit_l_min -21
_diffrn_reflns_number 55364
_diffrn_reflns_theta_full 26.220
_diffrn_reflns_theta_max 27.600
_diffrn_reflns_theta_min 5.140
_diffrn_standards_number 0
_exptl_absorpt_coefficient_mu 0.493
_exptl_absorpt_correction_T_max 0.93
_exptl_absorpt_correction_T_min 0.88
_exptl_absorpt_correction_type multi-scan
_exptl_absorpt_process_details 'DENZO/SCALEPACK (Otwinowski & Minor, 1997)'
_exptl_crystal_colour orange
_exptl_crystal_density_diffrn 1.520
_exptl_crystal_density_method 'not measured'
_exptl_crystal_description block
_exptl_crystal_F_000 880
_exptl_crystal_size_max 0.280
_exptl_crystal_size_mid 0.250
_exptl_crystal_size_min 0.150
_refine_diff_density_max 0.67
_refine_diff_density_min -0.57
_refine_ls_extinction_coef 130(20)
_refine_ls_extinction_method 'Larson (1970), Equation 22'
_refine_ls_goodness_of_fit_ref 0.9372
_refine_ls_hydrogen_treatment constr
_refine_ls_matrix_type full
_refine_ls_number_parameters 577
_refine_ls_number_reflns 8562
_refine_ls_number_restraints 197
_refine_ls_R_factor_all 0.0648
_refine_ls_R_factor_gt 0.0389
_refine_ls_shift/su_max 0.0020350
_refine_ls_shift/su_mean 0.0000855
_refine_ls_structure_factor_coef Fsqd
_refine_ls_weighting_details
;
 Method= Modified Sheldrick 
 w=1/[\s^2^(F^2^) + ( 0.04P)^2^ + 0.91P] 
 ,where P=(max(Fo^2^,0) + 2Fc^2^)/3 
;
_refine_ls_weighting_scheme calc
_refine_ls_wR_factor_all 0.0926
_refine_ls_wR_factor_gt 0.0842
_refine_ls_wR_factor_ref 0.0926
_reflns_limit_h_max 14
_reflns_limit_h_min -14
_reflns_limit_k_max 14
_reflns_limit_k_min -14
_reflns_limit_l_max 22
_reflns_limit_l_min 0
_reflns_number_gt 6281
_reflns_number_total 8562
_reflns_threshold_expression I>2.0\s(I)
_oxford_diffrn_Wilson_B_factor 2.13
_oxford_diffrn_Wilson_scale 9.16
_oxford_refine_ls_r_factor_ref 0.0648
_oxford_refine_ls_scale 0.3847(4)
_oxford_reflns_number_all 8562
_oxford_reflns_threshold_expression_ref I>-3.0\s(I)
_oxford_structure_analysis_title '055jgrt13 in P-1'
_cod_data_source_file c7dt04136e1.cif
_cod_data_source_block 055jgrt13
_cod_depositor_comments
;
The following automatic conversions were performed:

'_atom_sites_solution_primary' value 'Other' changed to 'other'
according to
/home/data/users/saulius/crontab/automatic-downloads/rss-feeds/RSC/lib/dictionaries/cif_core.dic
dictionary named 'cif_core.dic' version 2.4.2 from 2011-04-26.

Automatic conversion script
Id: cif_fix_values 4973 2017-02-22 13:04:09Z antanas 

 Adding full bibliography for 7045173--7045177.cif.
;
_cod_original_sg_symbol_Hall -P1
_cod_original_sg_symbol_H-M 'P -1 '
_cod_original_formula_sum 'C42 H37 B1 F10 Fe1 N2 O2'
_cod_database_code 7045174

loop_
_symmetry_equiv_pos_as_xyz
x,y,z
-x,-y,-z

loop_
_atom_site_label
_atom_site_type_symbol
_atom_site_fract_x
_atom_site_fract_y
_atom_site_fract_z
_atom_site_U_iso_or_equiv
_atom_site_occupancy
_atom_site_adp_type
_atom_site_refinement_flags_posn
_atom_site_refinement_flags_occupancy
_atom_site_disorder_assembly
_atom_site_disorder_group
C110 C 1.0996(3) 0.7734(4) 0.7425(2) 0.0258 0.610(2) Uani D P 1 2
C111 C 1.1629(3) 0.9228(3) 0.76086(17) 0.0339 0.610(2) Uani D P 1 2
C112 C 1.3150(3) 0.9713(3) 0.76315(19) 0.0405 0.610(2) Uani D P 1 2
C113 C 1.3492(3) 0.9276(3) 0.6843(2) 0.0480 0.610(2) Uani D P 1 2
C114 C 1.2798(3) 0.7785(3) 0.6611(2) 0.0508 0.610(2) Uani D P 1 2
C115 C 1.1267(4) 0.7299(4) 0.6607(2) 0.0425 0.610(2) Uani D P 1 2
C120 C 1.0856(5) 0.8001(7) 0.7294(4) 0.0258 0.390(2) Uani D P 1 1
C121 C 1.1999(4) 0.8287(4) 0.7969(2) 0.0339 0.390(2) Uani D P 1 1
C122 C 1.3330(5) 0.9216(4) 0.7722(3) 0.0405 0.390(2) Uani D P 1 1
C123 C 1.3594(4) 0.8619(6) 0.6956(3) 0.0480 0.390(2) Uani D P 1 1
C124 C 1.2440(5) 0.8273(6) 0.6293(2) 0.0508 0.390(2) Uani D P 1 1
C125 C 1.1116(6) 0.7341(6) 0.6538(4) 0.0425 0.390(2) Uani D P 1 1
C2 C 0.46881(19) 0.5240(2) 0.89467(11) 0.0329 1.0000 Uani . . . .
C3 C 0.3986(2) 0.3867(2) 0.89546(11) 0.0347 1.0000 Uani . . . .
C4 C 0.2638(2) 0.3507(2) 0.85979(12) 0.0375 1.0000 Uani . . . .
C5 C 0.2512(2) 0.4645(2) 0.83704(12) 0.0387 1.0000 Uani . . . .
C6 C 0.3780(2) 0.5726(2) 0.85838(12) 0.0361 1.0000 Uani . . . .
C7 C 0.31921(18) 0.3997(2) 0.66147(11) 0.0334 1.0000 Uani . . . .
C8 C 0.44571(17) 0.50785(19) 0.67949(10) 0.0269 1.0000 Uani . . . .
C9 C 0.54155(17) 0.46015(17) 0.71263(10) 0.0227 1.0000 Uani . . . .
C10 C 0.47009(18) 0.32104(18) 0.71494(11) 0.0279 1.0000 Uani . . . .
C11 C 0.33424(18) 0.2863(2) 0.68306(11) 0.0322 1.0000 Uani . . . .
C12 C 0.68202(17) 0.54879(17) 0.73511(10) 0.0208 1.0000 Uani . . . .
C16 C 0.91899(17) 0.59585(19) 0.77066(11) 0.0271 1.0000 Uani . . . .
C18 C 0.74286(18) 0.41999(17) 0.83282(11) 0.0241 1.0000 Uani . . . .
C19 C 0.7605(2) 0.29606(19) 0.80116(12) 0.0314 1.0000 Uani . . . .
C20 C 0.7103(2) 0.1923(2) 0.85706(13) 0.0403 1.0000 Uani . . . .
C21 C 0.7862(2) 0.2451(2) 0.94094(14) 0.0465 1.0000 Uani . . . .
C22 C 0.7730(2) 0.3709(2) 0.97248(12) 0.0381 1.0000 Uani . . . .
C23 C 0.81963(19) 0.4762(2) 0.91680(11) 0.0309 1.0000 Uani . . . .
C42 C 0.87094(16) 0.88858(18) 0.68813(10) 0.0233 1.0000 Uani . . . .
C43 C 0.84512(18) 0.85858(18) 0.60567(11) 0.0276 1.0000 Uani . . . .
C45 C 0.86375(19) 0.9513(2) 0.55420(11) 0.0309 1.0000 Uani . . . .
C47 C 0.91590(19) 1.0827(2) 0.58444(12) 0.0308 1.0000 Uani . . . .
C49 C 0.94492(18) 1.11891(18) 0.66527(11) 0.0270 1.0000 Uani . . . .
C50 C 0.92063(17) 1.02234(18) 0.71496(10) 0.0240 1.0000 Uani . . . .
C53 C 0.7441(2) 0.4252(2) 0.55882(13) 0.0435 1.0000 Uani . . . .
C54 C 0.6266(2) 0.4147(2) 0.51507(13) 0.0446 1.0000 Uani . . . .
C55 C 0.5181(2) 0.2960(3) 0.50051(15) 0.0507 1.0000 Uani . . . .
C56 C 0.5262(3) 0.1870(3) 0.52970(16) 0.0534 1.0000 Uani . . . .
C57 C 0.6434(3) 0.1978(3) 0.57360(15) 0.0525 1.0000 Uani . . . .
C58 C 0.7518(3) 0.3167(3) 0.58781(14) 0.0503 1.0000 Uani . . . .
C81 C 0.6486(7) 0.8775(8) 0.9043(4) 0.0296 0.455(8) Uani D P 1 3
C82 C 0.7211(6) 0.8878(8) 0.9751(4) 0.0303 0.455(8) Uani D P 1 3
C84 C 0.8346(6) 0.8674(8) 0.9764(4) 0.0291 0.455(8) Uani D P 1 3
C86 C 0.8773(8) 0.8360(9) 0.9073(4) 0.0235 0.455(8) Uani D P 1 3
C88 C 0.6885(7) 0.8441(6) 0.8325(4) 0.0254 0.455(8) Uani D P 1 3
C101 C 0.6746(6) 0.8760(6) 0.9177(3) 0.0296 0.545(8) Uani D P 1 4
C102 C 0.7521(6) 0.8828(6) 0.9857(3) 0.0303 0.545(8) Uani D P 1 4
C104 C 0.8621(6) 0.8556(6) 0.9816(3) 0.0291 0.545(8) Uani D P 1 4
C106 C 0.8958(7) 0.8214(8) 0.9090(3) 0.0235 0.545(8) Uani D P 1 4
C108 C 0.7063(6) 0.8438(5) 0.8444(3) 0.0254 0.545(8) Uani D P 1 4
F44 F 0.80229(12) 0.73237(11) 0.57081(6) 0.0380 1.0000 Uani . . . .
F46 F 0.83483(12) 0.91486(13) 0.47477(6) 0.0432 1.0000 Uani . . . .
F48 F 0.94113(13) 1.17446(13) 0.53483(7) 0.0455 1.0000 Uani . . . .
F51 F 0.95430(11) 1.06688(10) 0.79371(6) 0.0331 1.0000 Uani . . . .
F52 F 0.99895(11) 1.24730(11) 0.69595(7) 0.0377 1.0000 Uani . . . .
F80 F 0.5330(7) 0.8979(7) 0.9005(5) 0.0407 0.455(8) Uani D P 1 3
F83 F 0.6816(7) 0.9198(7) 1.0435(4) 0.0462 0.455(8) Uani D P 1 3
F85 F 0.9119(6) 0.8793(7) 1.0466(5) 0.0395 0.455(8) Uani D P 1 3
F87 F 0.9923(9) 0.8173(8) 0.9138(5) 0.0337 0.455(8) Uani D P 1 3
F89 F 0.6121(9) 0.8375(8) 0.7639(5) 0.0324 0.455(8) Uani D P 1 3
F100 F 0.5632(6) 0.9038(6) 0.9193(4) 0.0407 0.545(8) Uani D P 1 4
F103 F 0.7211(6) 0.9160(6) 1.0564(4) 0.0462 0.545(8) Uani D P 1 4
F105 F 0.9445(6) 0.8637(6) 1.0490(4) 0.0395 0.545(8) Uani D P 1 4
F107 F 1.0078(7) 0.7989(6) 0.9101(4) 0.0337 0.545(8) Uani D P 1 4
F109 F 0.6264(8) 0.8424(6) 0.7787(4) 0.0324 0.545(8) Uani D P 1 4
Fe1 Fe 0.39257(2) 0.42870(3) 0.780838(15) 0.0230 1.0000 Uani . . . .
O13 O 0.71499(11) 0.65944(12) 0.70713(7) 0.0222 1.0000 Uani . . . .
O24 O 0.99165(13) 0.53787(15) 0.78230(9) 0.0402 1.0000 Uani . . . .
B14 B 0.84553(18) 0.7745(2) 0.74625(11) 0.0231 1.0000 Uani D . . .
N15 N 0.95140(14) 0.71577(15) 0.74936(9) 0.0247 1.0000 Uani . . . .
N17 N 0.77641(14) 0.52487(14) 0.77931(9) 0.0228 1.0000 Uani . . . .
H1112 H 1.1398 0.9477 0.8127 0.0488 0.610(2) Uiso R P 1 2
H1111 H 1.1290 0.9610 0.7186 0.0491 0.610(2) Uiso R P 1 2
H1121 H 1.3576 1.0661 0.7759 0.0562 0.610(2) Uiso R P 1 2
H1122 H 1.3461 0.9315 0.8043 0.0555 0.610(2) Uiso R P 1 2
H1131 H 1.4463 0.9538 0.6885 0.0658 0.610(2) Uiso R P 1 2
H1132 H 1.3217 0.9731 0.6438 0.0662 0.610(2) Uiso R P 1 2
H1142 H 1.3145 0.7364 0.7013 0.0680 0.610(2) Uiso R P 1 2
H1141 H 1.3004 0.7519 0.6081 0.0682 0.610(2) Uiso R P 1 2
H1151 H 1.0923 0.6355 0.6548 0.0526 0.610(2) Uiso R P 1 2
H1152 H 1.0852 0.7565 0.6179 0.0537 0.610(2) Uiso R P 1 2
H1201 H 1.0830 0.8848 0.7210 0.0719 0.390(2) Uiso R P 1 1
H1211 H 1.1836 0.8719 0.8460 0.0702 0.390(2) Uiso R P 1 1
H1212 H 1.2013 0.7420 0.8074 0.0702 0.390(2) Uiso R P 1 1
H1221 H 1.4041 0.9315 0.8142 0.0510 0.390(2) Uiso R P 1 1
H1222 H 1.3318 1.0063 0.7652 0.0508 0.390(2) Uiso R P 1 1
H1232 H 1.4427 0.9221 0.6802 0.0519 0.390(2) Uiso R P 1 1
H1231 H 1.3662 0.7801 0.7039 0.0518 0.390(2) Uiso R P 1 1
H1241 H 1.2428 0.9132 0.6172 0.0831 0.390(2) Uiso R P 1 1
H1242 H 1.2580 0.7805 0.5805 0.0833 0.390(2) Uiso R P 1 1
H1251 H 1.1086 0.6471 0.6598 0.0750 0.390(2) Uiso R P 1 1
H1252 H 1.0394 0.7260 0.6125 0.0750 0.390(2) Uiso R P 1 1
H21 H 0.5638 0.5756 0.9143 0.0388 1.0000 Uiso R . . .
H31 H 0.4366 0.3276 0.9160 0.0423 1.0000 Uiso R . . .
H41 H 0.1941 0.2626 0.8505 0.0448 1.0000 Uiso R . . .
H51 H 0.1712 0.4695 0.8098 0.0473 1.0000 Uiso R . . .
H61 H 0.4001 0.6627 0.8483 0.0432 1.0000 Uiso R . . .
H71 H 0.2346 0.4031 0.6405 0.0400 1.0000 Uiso R . . .
H81 H 0.4646 0.5986 0.6720 0.0321 1.0000 Uiso R . . .
H101 H 0.5095 0.2624 0.7340 0.0326 1.0000 Uiso R . . .
H111 H 0.2625 0.1985 0.6795 0.0386 1.0000 Uiso R . . .
H181 H 0.6476 0.3954 0.8366 0.0282 1.0000 Uiso R . . .
H191 H 0.8555 0.3175 0.7984 0.0372 1.0000 Uiso R . . .
H192 H 0.7108 0.2618 0.7480 0.0369 1.0000 Uiso R . . .
H202 H 0.7225 0.1134 0.8361 0.0491 1.0000 Uiso R . . .
H201 H 0.6159 0.1714 0.8592 0.0487 1.0000 Uiso R . . .
H211 H 0.7501 0.1767 0.9750 0.0554 1.0000 Uiso R . . .
H212 H 0.8801 0.2624 0.9406 0.0550 1.0000 Uiso R . . .
H221 H 0.8269 0.4064 1.0242 0.0454 1.0000 Uiso R . . .
H222 H 0.6787 0.3505 0.9774 0.0449 1.0000 Uiso R . . .
H232 H 0.9136 0.5026 0.9153 0.0367 1.0000 Uiso R . . .
H231 H 0.8040 0.5541 0.9362 0.0371 1.0000 Uiso R . . .
H531 H 0.8185 0.5065 0.5682 0.0523 1.0000 Uiso R . . .
H541 H 0.6214 0.4890 0.4946 0.0544 1.0000 Uiso R . . .
H551 H 0.4387 0.2890 0.4704 0.0602 1.0000 Uiso R . . .
H561 H 0.4516 0.1057 0.5198 0.0633 1.0000 Uiso R . . .
H571 H 0.6487 0.1231 0.5930 0.0634 1.0000 Uiso R . . .
H581 H 0.8312 0.3238 0.6173 0.0602 1.0000 Uiso R . . .
H1101 H 1.1423 0.7337 0.7816 0.0517 0.610(2) Uiso R P 1 2
C310 C 0.8068(5) 0.8214(7) 0.8318(3) 0.0242 0.455(8) Uani D P 1 3
C311 C 0.8172(5) 0.8142(6) 0.8358(3) 0.0242 0.545(8) Uani D P 1 4

loop_
_atom_site_aniso_label
_atom_site_aniso_U_11
_atom_site_aniso_U_22
_atom_site_aniso_U_33
_atom_site_aniso_U_23
_atom_site_aniso_U_13
_atom_site_aniso_U_12
C110 0.0171(11) 0.030(2) 0.0311(18) 0.0118(13) 0.0062(12) 0.0084(10)
C111 0.0207(12) 0.0355(15) 0.0383(15) 0.0047(12) 0.0044(11) 0.0038(11)
C112 0.0203(13) 0.038(2) 0.0568(18) 0.0173(17) 0.0020(12) 0.0033(14)
C113 0.0249(13) 0.063(3) 0.060(2) 0.025(2) 0.0178(14) 0.0152(17)
C114 0.0357(18) 0.067(3) 0.056(2) 0.0155(18) 0.0236(17) 0.0211(16)
C115 0.0288(13) 0.0558(15) 0.0361(13) 0.0012(11) 0.0123(11) 0.0092(11)
C120 0.0171(11) 0.030(2) 0.0311(18) 0.0118(13) 0.0062(12) 0.0084(10)
C121 0.0207(12) 0.0355(15) 0.0383(15) 0.0047(12) 0.0044(11) 0.0038(11)
C122 0.0203(13) 0.038(2) 0.0568(18) 0.0173(17) 0.0020(12) 0.0033(14)
C123 0.0249(13) 0.063(3) 0.060(2) 0.025(2) 0.0178(14) 0.0152(17)
C124 0.0357(18) 0.067(3) 0.056(2) 0.0155(18) 0.0236(17) 0.0211(16)
C125 0.0288(13) 0.0558(15) 0.0361(13) 0.0012(11) 0.0123(11) 0.0092(11)
C2 0.0277(10) 0.0428(12) 0.0241(10) -0.0017(8) 0.0047(8) 0.0110(9)
C3 0.0365(11) 0.0442(13) 0.0248(10) 0.0111(9) 0.0088(9) 0.0154(10)
C4 0.0294(10) 0.0459(13) 0.0305(11) 0.0080(9) 0.0117(9) 0.0056(9)
C5 0.0282(10) 0.0575(14) 0.0341(11) 0.0040(10) 0.0097(9) 0.0204(10)
C6 0.0382(11) 0.0384(12) 0.0339(11) -0.0004(9) 0.0094(9) 0.0180(9)
C7 0.0211(9) 0.0444(13) 0.0268(10) 0.0071(9) -0.0006(8) 0.0052(9)
C8 0.0238(9) 0.0320(10) 0.0226(9) 0.0070(8) 0.0029(7) 0.0082(8)
C9 0.0211(8) 0.0234(9) 0.0203(9) 0.0014(7) 0.0029(7) 0.0059(7)
C10 0.0269(9) 0.0251(10) 0.0280(10) -0.0009(8) 0.0050(8) 0.0072(8)
C11 0.0243(9) 0.0318(11) 0.0267(10) -0.0028(8) 0.0006(8) -0.0011(8)
C12 0.0227(8) 0.0229(9) 0.0177(8) 0.0017(7) 0.0071(7) 0.0093(7)
C16 0.0203(9) 0.0312(11) 0.0294(10) 0.0034(8) 0.0050(8) 0.0100(8)
C18 0.0243(9) 0.0222(9) 0.0276(9) 0.0065(7) 0.0058(7) 0.0102(7)
C19 0.0354(10) 0.0276(10) 0.0351(11) 0.0033(8) 0.0048(9) 0.0172(9)
C20 0.0522(13) 0.0291(11) 0.0470(13) 0.0112(10) 0.0108(11) 0.0222(10)
C21 0.0567(14) 0.0449(14) 0.0474(13) 0.0206(11) 0.0062(11) 0.0279(12)
C22 0.0407(11) 0.0465(13) 0.0287(10) 0.0098(9) 0.0021(9) 0.0191(10)
C23 0.0289(10) 0.0323(11) 0.0318(10) 0.0037(8) 0.0008(8) 0.0136(8)
C42 0.0185(8) 0.0250(10) 0.0237(9) 0.0045(7) 0.0020(7) 0.0058(7)
C43 0.0251(9) 0.0268(10) 0.0262(9) 0.0045(8) 0.0039(8) 0.0052(8)
C45 0.0279(10) 0.0429(12) 0.0219(9) 0.0085(8) 0.0054(8) 0.0129(9)
C47 0.0312(10) 0.0355(11) 0.0333(10) 0.0188(9) 0.0122(8) 0.0167(9)
C49 0.0252(9) 0.0223(10) 0.0346(10) 0.0067(8) 0.0070(8) 0.0095(8)
C50 0.0214(8) 0.0283(10) 0.0215(9) 0.0050(7) 0.0029(7) 0.0090(7)
C53 0.0459(13) 0.0460(14) 0.0380(12) -0.0042(10) 0.0021(10) 0.0210(11)
C54 0.0532(14) 0.0484(14) 0.0374(12) 0.0064(10) 0.0038(11) 0.0265(12)
C55 0.0434(13) 0.0639(17) 0.0481(14) 0.0026(12) 0.0024(11) 0.0271(13)
C56 0.0495(14) 0.0486(15) 0.0585(16) 0.0005(12) 0.0221(13) 0.0140(12)
C57 0.0735(18) 0.0495(15) 0.0481(14) 0.0088(12) 0.0146(13) 0.0376(14)
C58 0.0563(15) 0.0644(17) 0.0411(13) -0.0029(12) -0.0050(11) 0.0407(14)
C81 0.034(2) 0.0205(10) 0.0377(19) 0.0056(13) 0.0126(16) 0.0121(14)
C82 0.042(3) 0.0227(11) 0.0217(15) 0.0022(11) 0.0100(16) 0.0066(15)
C84 0.039(2) 0.0196(14) 0.0192(11) 0.0063(9) -0.0020(14) 0.0025(14)
C86 0.0282(18) 0.0169(18) 0.0259(10) 0.0072(9) 0.0032(11) 0.0091(12)
C88 0.0310(16) 0.0204(10) 0.0223(17) 0.0042(10) 0.0011(13) 0.0081(10)
C101 0.034(2) 0.0205(10) 0.0377(19) 0.0056(13) 0.0126(16) 0.0121(14)
C102 0.042(3) 0.0227(11) 0.0217(15) 0.0022(11) 0.0100(16) 0.0066(15)
C104 0.039(2) 0.0196(14) 0.0192(11) 0.0063(9) -0.0020(14) 0.0025(14)
C106 0.0282(18) 0.0169(18) 0.0259(10) 0.0072(9) 0.0032(11) 0.0091(12)
C108 0.0310(16) 0.0204(10) 0.0223(17) 0.0042(10) 0.0011(13) 0.0081(10)
F44 0.0463(7) 0.0303(6) 0.0258(6) -0.0016(5) 0.0048(5) 0.0043(5)
F46 0.0509(7) 0.0566(8) 0.0198(6) 0.0089(5) 0.0053(5) 0.0183(6)
F48 0.0611(8) 0.0489(8) 0.0401(7) 0.0274(6) 0.0205(6) 0.0291(7)
F51 0.0414(6) 0.0256(6) 0.0243(5) 0.0013(4) 0.0012(5) 0.0063(5)
F52 0.0443(7) 0.0244(6) 0.0446(7) 0.0094(5) 0.0110(6) 0.0121(5)
F80 0.043(2) 0.0400(9) 0.043(3) -0.0008(14) 0.0133(18) 0.0209(14)
F83 0.062(3) 0.0423(9) 0.0285(17) -0.0020(10) 0.0179(18) 0.0133(16)
F85 0.045(2) 0.0430(14) 0.0203(7) 0.0060(8) -0.0037(14) 0.0080(13)
F87 0.0333(14) 0.0408(16) 0.0275(8) 0.0062(10) -0.0013(8) 0.0165(10)
F89 0.0363(15) 0.0415(8) 0.024(2) 0.0031(11) -0.0005(15) 0.0224(9)
F100 0.043(2) 0.0400(9) 0.043(3) -0.0008(14) 0.0133(18) 0.0209(14)
F103 0.062(3) 0.0423(9) 0.0285(17) -0.0020(10) 0.0179(18) 0.0133(16)
F105 0.045(2) 0.0430(14) 0.0203(7) 0.0060(8) -0.0037(14) 0.0080(13)
F107 0.0333(14) 0.0408(16) 0.0275(8) 0.0062(10) -0.0013(8) 0.0165(10)
F109 0.0363(15) 0.0415(8) 0.024(2) 0.0031(11) -0.0005(15) 0.0224(9)
Fe1 0.01919(13) 0.02552(15) 0.02217(14) 0.00408(10) 0.00380(10) 0.00642(11)
O13 0.0196(6) 0.0221(7) 0.0228(6) 0.0042(5) 0.0028(5) 0.0060(5)
O24 0.0254(7) 0.0419(9) 0.0607(10) 0.0141(7) 0.0106(7) 0.0189(6)
B14 0.0206(9) 0.0206(10) 0.0226(10) 0.0026(8) 0.0010(8) 0.0030(8)
N15 0.0172(7) 0.0274(8) 0.0261(8) 0.0059(6) 0.0033(6) 0.0050(6)
N17 0.0189(7) 0.0226(8) 0.0278(8) 0.0052(6) 0.0050(6) 0.0086(6)
C310 0.0275(11) 0.0168(10) 0.0244(10) 0.0065(8) 0.0036(8) 0.0041(8)
C311 0.0275(11) 0.0168(10) 0.0244(10) 0.0065(8) 0.0036(8) 0.0041(8)

loop_
_atom_type_symbol
_atom_type_scat_dispersion_real
_atom_type_scat_dispersion_imag
_atom_type_scat_Cromer_Mann_a1
_atom_type_scat_Cromer_Mann_b1
_atom_type_scat_Cromer_Mann_a2
_atom_type_scat_Cromer_Mann_b2
_atom_type_scat_Cromer_Mann_a3
_atom_type_scat_Cromer_Mann_b3
_atom_type_scat_Cromer_Mann_a4
_atom_type_scat_Cromer_Mann_b4
_atom_type_scat_Cromer_Mann_c
_atom_type_scat_source
C 0.0033 0.0016 2.3100 20.8439 1.0200 10.2075 1.5886 0.5687 0.8650 51.6512 0.2156 'International Tables Vol C 4.2.6.8 and 6.1.1.4'
H 0.0000 0.0000 0.4930 10.5109 0.3229 26.1257 0.1402 3.1424 0.0408 57.7998 0.0030 'International Tables Vol C 4.2.6.8 and 6.1.1.4'
N 0.0061 0.0033 12.2126 0.0057 3.1322 9.8933 2.0125 28.9975 1.1663 0.5826 -11.5290 'International Tables Vol C 4.2.6.8 and 6.1.1.4'
F 0.0171 0.0103 3.5392 10.2825 2.6412 4.2944 1.5170 0.2615 1.0243 26.1476 0.2776 'International Tables Vol C 4.2.6.8 and 6.1.1.4'
B 0.0013 0.0007 2.0545 23.2185 1.3326 1.0210 1.0979 60.3498 0.7068 0.1403 -0.1932 'International Tables Vol C 4.2.6.8 and 6.1.1.4'
Fe 0.3463 0.8444 11.7695 4.7611 7.3573 0.3072 3.5222 15.3535 2.3045 76.8805 1.0369 'International Tables Vol C 4.2.6.8 and 6.1.1.4'
O 0.0106 0.0060 3.0485 13.2771 2.2868 5.7011 1.5463 0.3239 0.8670 32.9089 0.2508 'International Tables Vol C 4.2.6.8 and 6.1.1.4'

loop_
_geom_angle_atom_site_label_1
_geom_angle_atom_site_label_2
_geom_angle_atom_site_label_3
_geom_angle
_geom_angle_publ_flag
C111 C110 C115 109.99(7) yes
C111 C110 N15 112.6(2) yes
C115 C110 N15 111.9(3) yes
C111 C110 H1101 110.4 no
C115 C110 H1101 105.7 no
N15 C110 H1101 105.9 no
C110 C111 C112 109.10(7) yes
C110 C111 H1112 107.9 no
C112 C111 H1112 111.3 no
C110 C111 H1111 109.8 no
C112 C111 H1111 107.9 no
H1112 C111 H1111 110.7 no
C111 C112 C113 110.88(7) yes
C111 C112 H1121 110.5 no
C113 C112 H1121 110.3 no
C111 C112 H1122 106.6 no
C113 C112 H1122 108.8 no
H1121 C112 H1122 109.6 no
C112 C113 C114 111.63(7) yes
C112 C113 H1131 109.4 no
C114 C113 H1131 108.6 no
C112 C113 H1132 107.7 no
C114 C113 H1132 110.7 no
H1131 C113 H1132 108.8 no
C113 C114 C115 110.91(7) yes
C113 C114 H1142 108.4 no
C115 C114 H1142 107.8 no
C113 C114 H1141 110.6 no
C115 C114 H1141 110.8 no
H1142 C114 H1141 108.3 no
C114 C115 C110 109.16(7) yes
C114 C115 H1151 106.1 no
C110 C115 H1151 106.1 no
C114 C115 H1152 111.9 no
C110 C115 H1152 113.6 no
H1151 C115 H1152 109.6 no
C121 C120 C125 110.02(7) yes
C121 C120 N15 113.0(4) yes
C125 C120 N15 109.4(5) yes
C121 C120 H1201 106.7 no
C125 C120 H1201 110.8 no
N15 C120 H1201 106.8 no
C120 C121 C122 109.15(7) yes
C120 C121 H1211 110.2 no
C122 C121 H1211 109.0 no
C120 C121 H1212 107.3 no
C122 C121 H1212 112.2 no
H1211 C121 H1212 108.9 no
C121 C122 C123 110.90(7) yes
C121 C122 H1221 107.0 no
C123 C122 H1221 108.2 no
C121 C122 H1222 111.1 no
C123 C122 H1222 109.3 no
H1221 C122 H1222 110.3 no
C122 C123 C124 111.59(7) yes
C122 C123 H1232 110.1 no
C124 C123 H1232 110.5 no
C122 C123 H1231 108.9 no
C124 C123 H1231 105.9 no
H1232 C123 H1231 109.6 no
C123 C124 C125 110.86(7) yes
C123 C124 H1241 105.7 no
C125 C124 H1241 113.2 no
C123 C124 H1242 111.3 no
C125 C124 H1242 106.8 no
H1241 C124 H1242 109.0 no
C124 C125 C120 109.15(7) yes
C124 C125 H1251 113.4 no
C120 C125 H1251 112.0 no
C124 C125 H1252 107.2 no
C120 C125 H1252 105.3 no
H1251 C125 H1252 109.2 no
C3 C2 C6 108.25(18) yes
C3 C2 Fe1 69.56(11) yes
C6 C2 Fe1 69.73(11) yes
C3 C2 H21 125.8 no
C6 C2 H21 125.9 no
Fe1 C2 H21 125.1 no
C2 C3 C4 107.66(19) yes
C2 C3 Fe1 69.93(11) yes
C4 C3 Fe1 69.45(11) yes
C2 C3 H31 126.1 no
C4 C3 H31 126.3 no
Fe1 C3 H31 125.2 no
C3 C4 C5 108.23(18) yes
C3 C4 Fe1 69.88(11) yes
C5 C4 Fe1 69.87(11) yes
C3 C4 H41 125.7 no
C5 C4 H41 126.0 no
Fe1 C4 H41 123.8 no
C4 C5 C6 108.30(18) yes
C4 C5 Fe1 69.78(11) yes
C6 C5 Fe1 69.99(11) yes
C4 C5 H51 126.8 no
C6 C5 H51 124.9 no
Fe1 C5 H51 124.4 no
C5 C6 C2 107.56(19) yes
C5 C6 Fe1 69.35(12) yes
C2 C6 Fe1 69.80(11) yes
C5 C6 H61 126.6 no
C2 C6 H61 125.8 no
Fe1 C6 H61 124.4 no
C8 C7 C11 108.55(17) yes
C8 C7 Fe1 68.99(10) yes
C11 C7 Fe1 69.92(11) yes
C8 C7 H71 126.2 no
C11 C7 H71 125.1 no
Fe1 C7 H71 124.3 no
C7 C8 C9 107.81(17) yes
C7 C8 Fe1 70.56(11) yes
C9 C8 Fe1 69.03(10) yes
C7 C8 H81 126.4 no
C9 C8 H81 125.7 no
Fe1 C8 H81 124.9 no
C8 C9 C10 107.22(15) yes
C8 C9 C12 120.46(16) yes
C10 C9 C12 132.30(17) yes
C8 C9 Fe1 69.60(10) yes
C10 C9 Fe1 69.58(10) yes
C12 C9 Fe1 126.77(12) yes
C9 C10 C11 107.50(17) yes
C9 C10 Fe1 68.92(10) yes
C11 C10 Fe1 70.47(11) yes
C9 C10 H101 125.6 no
C11 C10 H101 126.9 no
Fe1 C10 H101 126.9 no
C10 C11 C7 108.91(17) yes
C10 C11 Fe1 69.11(10) yes
C7 C11 Fe1 70.05(11) yes
C10 C11 H111 124.9 no
C7 C11 H111 126.2 no
Fe1 C11 H111 124.5 no
C9 C12 O13 114.18(15) yes
C9 C12 N17 126.63(16) yes
O13 C12 N17 119.18(15) yes
O24 C16 N15 127.99(16) yes
O24 C16 N17 116.68(16) yes
N15 C16 N17 115.31(15) yes
C19 C18 C23 111.35(15) yes
C19 C18 N17 114.69(15) yes
C23 C18 N17 110.70(14) yes
C19 C18 H181 107.9 no
C23 C18 H181 107.0 no
N17 C18 H181 104.7 no
C18 C19 C20 109.45(16) yes
C18 C19 H191 109.6 no
C20 C19 H191 109.3 no
C18 C19 H192 110.0 no
C20 C19 H192 110.0 no
H191 C19 H192 108.4 no
C19 C20 C21 110.67(18) yes
C19 C20 H202 108.6 no
C21 C20 H202 110.6 no
C19 C20 H201 108.7 no
C21 C20 H201 108.1 no
H202 C20 H201 110.2 no
C20 C21 C22 110.91(18) yes
C20 C21 H211 108.2 no
C22 C21 H211 110.8 no
C20 C21 H212 109.4 no
C22 C21 H212 109.6 no
H211 C21 H212 107.8 no
C21 C22 C23 111.74(18) yes
C21 C22 H221 109.8 no
C23 C22 H221 108.3 no
C21 C22 H222 109.0 no
C23 C22 H222 108.7 no
H221 C22 H222 109.2 no
C22 C23 C18 109.72(16) yes
C22 C23 H232 109.5 no
C18 C23 H232 109.3 no
C22 C23 H231 110.4 no
C18 C23 H231 109.4 no
H232 C23 H231 108.5 no
C43 C42 C50 113.71(16) yes
C43 C42 B14 121.96(16) yes
C50 C42 B14 124.32(15) yes
C42 C43 C45 124.07(18) yes
C42 C43 F44 120.33(16) yes
C45 C43 F44 115.58(16) yes
C43 C45 C47 119.44(17) yes
C43 C45 F46 120.83(18) yes
C47 C45 F46 119.70(17) yes
C45 C47 C49 119.30(17) yes
C45 C47 F48 120.04(18) yes
C49 C47 F48 120.64(18) yes
C47 C49 C50 119.40(17) yes
C47 C49 F52 120.13(17) yes
C50 C49 F52 120.45(17) yes
C49 C50 C42 124.03(17) yes
C49 C50 F51 115.42(16) yes
C42 C50 F51 120.49(15) yes
C54 C53 C58 119.8(2) yes
C54 C53 H531 119.6 no
C58 C53 H531 120.6 no
C53 C54 C55 119.8(2) yes
C53 C54 H541 120.0 no
C55 C54 H541 120.2 no
C54 C55 C56 120.2(2) yes
C54 C55 H551 119.6 no
C56 C55 H551 120.2 no
C55 C56 C57 119.9(2) yes
C55 C56 H561 120.1 no
C57 C56 H561 120.0 no
C56 C57 C58 119.7(2) yes
C56 C57 H571 119.6 no
C58 C57 H571 120.7 no
C53 C58 C57 120.6(2) yes
C53 C58 H581 119.8 no
C57 C58 H581 119.6 no
C82 C81 C88 121.25(9) yes
C82 C81 F80 120.59(7) yes
C88 C81 F80 118.16(7) yes
C81 C82 C84 118.82(9) yes
C81 C82 F83 120.56(7) yes
C84 C82 F83 120.61(7) yes
C82 C84 C86 121.47(9) yes
C82 C84 F85 120.60(7) yes
C86 C84 F85 117.92(7) yes
C84 C86 F87 117.77(7) yes
C84 C86 C310 123.1(2) yes
F87 C86 C310 119.1(2) yes
C81 C88 F89 118.00(7) yes
C81 C88 C310 121.3(2) yes
F89 C88 C310 120.6(2) yes
C102 C101 C108 121.18(9) yes
C102 C101 F100 120.60(6) yes
C108 C101 F100 118.20(7) yes
C101 C102 C104 118.83(8) yes
C101 C102 F103 120.54(6) yes
C104 C102 F103 120.63(6) yes
C102 C104 C106 121.44(9) yes
C102 C104 F105 120.61(6) yes
C106 C104 F105 117.93(7) yes
C104 C106 F107 117.73(7) yes
C104 C106 C311 121.5(2) yes
F107 C106 C311 120.7(2) yes
C101 C108 F109 118.00(7) yes
C101 C108 C311 123.03(19) yes
F109 C108 C311 119.0(2) yes
C7 Fe1 C11 40.02(8) yes
C7 Fe1 C2 159.24(9) yes
C11 Fe1 C2 160.55(9) yes
C7 Fe1 C6 121.40(9) yes
C11 Fe1 C6 156.33(8) yes
C2 Fe1 C6 40.47(8) yes
C7 Fe1 C3 156.57(8) yes
C11 Fe1 C3 122.99(9) yes
C2 Fe1 C3 40.51(8) yes
C6 Fe1 C3 68.27(9) yes
C7 Fe1 C5 104.37(8) yes
C11 Fe1 C5 120.03(8) yes
C2 Fe1 C5 68.09(8) yes
C6 Fe1 C5 40.66(8) yes
C3 Fe1 C5 68.19(9) yes
C7 Fe1 C4 119.44(8) yes
C11 Fe1 C4 105.77(8) yes
C2 Fe1 C4 68.13(8) yes
C6 Fe1 C4 68.20(9) yes
C3 Fe1 C4 40.68(8) yes
C7 Fe1 C10 68.20(8) yes
C11 Fe1 C10 40.42(7) yes
C2 Fe1 C10 126.12(8) yes
C6 Fe1 C10 161.82(8) yes
C3 Fe1 C10 109.45(8) yes
C7 Fe1 C8 40.44(7) yes
C11 Fe1 C8 68.11(8) yes
C2 Fe1 C8 125.24(8) yes
C6 Fe1 C8 107.18(8) yes
C3 Fe1 C8 162.51(8) yes
C7 Fe1 C9 68.64(7) yes
C11 Fe1 C9 68.63(7) yes
C2 Fe1 C9 110.82(7) yes
C6 Fe1 C9 124.17(8) yes
C3 Fe1 C9 126.12(8) yes
C5 Fe1 C4 40.35(9) yes
C5 Fe1 C10 156.83(8) yes
C4 Fe1 C10 122.68(8) yes
C5 Fe1 C8 120.15(8) yes
C4 Fe1 C8 155.06(8) yes
C10 Fe1 C8 69.28(8) yes
C5 Fe1 C9 158.26(9) yes
C4 Fe1 C9 161.08(8) yes
C10 Fe1 C9 41.50(7) yes
C8 Fe1 C9 41.37(7) yes
C12 O13 B14 118.11(13) yes
C42 B14 O13 105.61(13) yes
C42 B14 N15 113.85(14) yes
O13 B14 N15 104.36(14) yes
C42 B14 C310 110.4(3) yes
O13 B14 C310 103.3(2) yes
N15 B14 C310 117.77(18) yes
C42 B14 O13 105.61(13) yes
C42 B14 N15 113.85(14) yes
O13 B14 N15 104.36(14) yes
C42 B14 C311 114.9(2) yes
O13 B14 C311 105.1(2) yes
N15 B14 C311 111.76(17) yes
C120 N15 B14 116.6(3) yes
C120 N15 C16 124.8(3) yes
B14 N15 C16 118.64(14) yes
C110 N15 B14 132.54(18) yes
C110 N15 C16 108.34(18) yes
B14 N15 C16 118.64(14) yes
C18 N17 C16 117.71(14) yes
C18 N17 C12 122.59(14) yes
C16 N17 C12 119.49(14) yes
B14 C310 C88 119.69(8) yes
B14 C310 C86 126.28(8) yes
C88 C310 C86 113.96(8) yes
B14 C311 C106 126.34(8) yes
B14 C311 C108 119.67(8) yes
C106 C311 C108 114.00(8) yes

loop_
_geom_bond_atom_site_label_1
_geom_bond_atom_site_label_2
_geom_bond_distance
_geom_bond_publ_flag
C110 C111 1.519(4) yes
C110 C115 1.529(4) yes
C110 N15 1.511(3) yes
C110 H1101 1.002 no
C111 C112 1.529(3) yes
C111 H1112 0.988 no
C111 H1111 0.979 no
C112 C113 1.518(4) yes
C112 H1121 0.965 no
C112 H1122 0.962 no
C113 C114 1.525(4) yes
C113 H1131 0.977 no
C113 H1132 0.979 no
C114 C115 1.543(4) yes
C114 H1142 0.988 no
C114 H1141 0.999 no
C115 H1151 0.959 no
C115 H1152 0.948 no
C120 C121 1.523(6) yes
C120 C125 1.532(5) yes
C120 N15 1.492(5) yes
C120 H1201 0.976 no
C121 C122 1.544(5) yes
C121 H1211 0.994 no
C121 H1212 1.001 no
C122 C123 1.515(5) yes
C122 H1221 0.967 no
C122 H1222 0.964 no
C123 C124 1.509(5) yes
C123 H1232 0.973 no
C123 H1231 0.961 no
C124 C125 1.537(6) yes
C124 H1241 0.999 no
C124 H1242 0.997 no
C125 H1251 0.970 no
C125 H1252 0.973 no
C2 C3 1.418(3) yes
C2 C6 1.418(3) yes
C2 Fe1 2.0505(19) yes
C2 H21 0.975 no
C3 C4 1.420(3) yes
C3 Fe1 2.0456(19) yes
C3 H31 0.975 no
C4 C5 1.407(3) yes
C4 Fe1 2.0399(19) yes
C4 H41 0.965 no
C5 C6 1.421(3) yes
C5 Fe1 2.0412(19) yes
C5 H51 0.971 no
C6 Fe1 2.050(2) yes
C6 H61 0.969 no
C7 C8 1.416(3) yes
C7 C11 1.408(3) yes
C7 Fe1 2.0578(19) yes
C7 H71 0.973 no
C8 C9 1.436(3) yes
C8 Fe1 2.0372(18) yes
C8 H81 0.971 no
C9 C10 1.441(3) yes
C9 C12 1.452(2) yes
C9 Fe1 2.0294(17) yes
C10 C11 1.415(3) yes
C10 Fe1 2.0382(18) yes
C10 H101 0.972 no
C11 Fe1 2.0561(19) yes
C11 H111 0.977 no
C12 O13 1.288(2) yes
C12 N17 1.340(2) yes
C16 O24 1.214(2) yes
C16 N15 1.333(2) yes
C16 N17 1.475(2) yes
C18 C19 1.525(3) yes
C18 C23 1.528(3) yes
C18 N17 1.497(2) yes
C18 H181 0.978 no
C19 C20 1.529(3) yes
C19 H191 0.977 no
C19 H192 0.969 no
C20 C21 1.520(3) yes
C20 H202 0.980 no
C20 H201 0.970 no
C21 C22 1.519(3) yes
C21 H211 0.979 no
C21 H212 0.968 no
C22 C23 1.533(3) yes
C22 H221 0.965 no
C22 H222 0.979 no
C23 H232 0.955 no
C23 H231 0.983 no
C42 C43 1.388(3) yes
C42 C50 1.385(3) yes
C42 B14 1.632(3) yes
C43 C45 1.379(3) yes
C43 F44 1.352(2) yes
C45 C47 1.373(3) yes
C45 F46 1.346(2) yes
C47 C49 1.368(3) yes
C47 F48 1.344(2) yes
C49 C50 1.385(3) yes
C49 F52 1.346(2) yes
C50 F51 1.350(2) yes
C53 C54 1.376(3) yes
C53 C58 1.371(3) yes
C53 H531 0.937 no
C54 C55 1.368(3) yes
C54 H541 0.943 no
C55 C56 1.379(4) yes
C55 H551 0.935 no
C56 C57 1.374(4) yes
C56 H561 0.939 no
C57 C58 1.369(4) yes
C57 H571 0.940 no
C58 H581 0.930 no
C81 C82 1.344(5) yes
C81 C88 1.405(5) yes
C81 F80 1.364(4) yes
C82 C84 1.343(5) yes
C82 F83 1.347(4) yes
C84 C86 1.374(5) yes
C84 F85 1.357(4) yes
C86 F87 1.347(6) yes
C86 C310 1.393(6) yes
C88 F89 1.345(5) yes
C88 C310 1.411(6) yes
C101 C102 1.341(4) yes
C101 C108 1.383(4) yes
C101 F100 1.369(3) yes
C102 C104 1.355(4) yes
C102 F103 1.343(3) yes
C104 C106 1.387(4) yes
C104 F105 1.359(3) yes
C106 F107 1.340(5) yes
C106 C311 1.419(5) yes
C108 F109 1.343(5) yes
C108 C311 1.390(5) yes
O13 B14 1.534(2) yes
B14 N15 1.533(2) yes
B14 C310 1.654(6) yes
B14 N15 1.533(2) yes
B14 C311 1.642(5) yes

loop_
_geom_hbond_atom_site_label_D
_geom_hbond_atom_site_label_H
_geom_hbond_atom_site_label_A
_geom_hbond_site_symmetry_A
_geom_hbond_angle_DHA
_geom_hbond_distance_DH
_geom_hbond_distance_HA
_geom_hbond_distance_DA
_geom_hbond_publ_flag
C111 H1201 C42 . 141.8(6) 0.973 2.345 3.168(5) yes
C121 H1212 O24 . 120.72(11) 1.001 2.481 3.114(5) yes
C5 H51 O24 1_455 159.99(6) 0.971 2.385 3.314(5) yes
C18 H181 C10 . 122.38(6) 0.978 2.526 3.160(5) yes
C121 H1101 C16 . 138.1(4) 0.990 2.296 3.105(5) yes
C121 H1101 O24 . 161.7(4) 0.990 2.158 3.114(5) yes
